data_6000258
loop_
_publ_author_name
'Rijssenbeek, J. T.'
'Huang, Q.'
'Erwin, R. W.'
'Zandbergen, H. W.'
'Cava, R. J.'

_publ_section_title
;
 The crystal structure of Ba3CuRu2O9 and comparison to Ba3MRu2O9 (M = In,
 Co, Ni, and Fe)
;
_journal_name_full 'Journal of Solid State Chemistry'
_journal_page_first 65
_journal_page_last 72
_journal_paper_doi 10.1006/jssc.1999.8309
_journal_volume 146
_journal_year 1999
_chemical_formula_sum 'Ba3 Cu O9 Ru2'
_space_group_name_H-M_alt 'C m c m'
_cell_angle_alpha 90.000
_cell_angle_beta 90.000
_cell_angle_gamma 90.000
_cell_length_a 5.6723
_cell_length_b 10.1722
_cell_length_c 14.1575
_cell_volume 816.88
_cod_database_code 6000258

loop_
_atom_site_label
_atom_site_fract_x
_atom_site_fract_y
_atom_site_fract_z
? ? ? ?
